data_2201905
loop_
_publ_author_name
'Almeida Paz, Filipe A.'
'Khimyak, Yaroslav Z.'
'Klinowski, Jacek'

_publ_section_title
;
 Bis(4,4'-bipyridine)tetraaquacobalt(II) 2,6-naphathalenedicarboxylate
 dihydrate
;
_journal_issue 1
_journal_name_full 'Acta Crystallographica Section E'
_journal_page_first m8
_journal_page_last m10
_journal_paper_doi 10.1107/S1600536802022122
_journal_volume 59
_journal_year 2003
_chemical_formula_moiety 'C20 H24 Co N4 O4, C12 H6 O4, 2H2 O'
_chemical_formula_sum 'C32 H34 Co N4 O10'
_chemical_formula_weight 693.56
_chemical_name_systematic
;
Bis(4,4'-bipyridine)-tetraaquacobalt(II) 2,6-naphathalenedicarboxylate
dihydrate
;
_space_group_IT_number 2
_symmetry_cell_setting triclinic
_symmetry_space_group_name_Hall '-P 1'
_symmetry_space_group_name_H-M 'P -1'
_atom_sites_solution_hydrogens geom
_atom_sites_solution_primary direct
_atom_sites_solution_secondary difmap
_cell_angle_alpha 78.585(5)
_cell_angle_beta 84.015(7)
_cell_angle_gamma 73.740(7)
_cell_formula_units_Z 1
_cell_length_a 6.9856(5)
_cell_length_b 9.2926(11)
_cell_length_c 12.3538(14)
_cell_measurement_reflns_used 5738
_cell_measurement_temperature 180(2)
_cell_measurement_theta_max 25.03
_cell_measurement_theta_min 1.00
_cell_volume 753.62(14)
_computing_cell_refinement 'HKL SCALEPACK (Otwinowski & Minor 1997)'
_computing_data_collection 'COLLECT (Nonius 1998)'
_computing_data_reduction
;
HKL DENZO and SCALEPACK (Otwinowski & Minor 1997)
;
_computing_molecular_graphics SHELXTL
_computing_publication_material SHELXTL
_computing_structure_refinement 'SHELXTL (Bruker, 2001)'
_computing_structure_solution 'SIR92 (Altomare at al., 1994)'
_diffrn_ambient_temperature 180(2)
_diffrn_measured_fraction_theta_full 0.976
_diffrn_measured_fraction_theta_max 0.976
_diffrn_measurement_device_type 'Nonius KappaCCD'
_diffrn_measurement_method 'Thin-slice \w and \f'
_diffrn_radiation_monochromator graphite
_diffrn_radiation_source 'fine-focus sealed tube'
_diffrn_radiation_type MoK\a
_diffrn_radiation_wavelength 0.71073
_diffrn_reflns_av_R_equivalents 0.0590
_diffrn_reflns_av_sigmaI/netI 0.0789
_diffrn_reflns_limit_h_max 8
_diffrn_reflns_limit_h_min -7
_diffrn_reflns_limit_k_max 10
_diffrn_reflns_limit_k_min -10
_diffrn_reflns_limit_l_max 14
_diffrn_reflns_limit_l_min -13
_diffrn_reflns_number 5657
_diffrn_reflns_theta_full 24.91
_diffrn_reflns_theta_max 24.91
_diffrn_reflns_theta_min 3.55
_diffrn_standards_number 0
_exptl_absorpt_coefficient_mu 0.637
_exptl_absorpt_correction_T_max 0.955
_exptl_absorpt_correction_T_min 0.839
_exptl_absorpt_correction_type multi-scan
_exptl_absorpt_process_details '(SORTAV; Blessing, 1995)'
_exptl_crystal_colour Colourless
_exptl_crystal_density_diffrn 1.528
_exptl_crystal_density_method 'not measured'
_exptl_crystal_description Needle
_exptl_crystal_F_000 361
_exptl_crystal_size_max 0.10
_exptl_crystal_size_mid 0.05
_exptl_crystal_size_min 0.05
_refine_diff_density_max 0.341
_refine_diff_density_min -0.635
_refine_ls_extinction_method none
_refine_ls_goodness_of_fit_ref 1.103
_refine_ls_hydrogen_treatment mixed
_refine_ls_matrix_type full
_refine_ls_number_parameters 234
_refine_ls_number_reflns 2574
_refine_ls_number_restraints 9
_refine_ls_restrained_S_all 1.101
_refine_ls_R_factor_all 0.0662
_refine_ls_R_factor_gt 0.0460
_refine_ls_shift/su_max 0.009
_refine_ls_shift/su_mean 0.001
_refine_ls_structure_factor_coef Fsqd
_refine_ls_weighting_details 'calc w = 1/[\s^2^(Fo^2^)+(0.0493P)^2^+0.2073P] where P = (Fo^2^+2Fc^2^)/3'
_refine_ls_weighting_scheme calc
_refine_ls_wR_factor_gt 0.1044
_refine_ls_wR_factor_ref 0.1211
_reflns_number_gt 2083
_reflns_number_total 2574
_reflns_threshold_expression I>2\s(I)
_cod_data_source_file cm6026.cif
_cod_data_source_block I
_cod_original_cell_volume 753.62(13)
_cod_database_code 2201905
_cod_database_fobs_code 2201905

loop_
_symmetry_equiv_pos_as_xyz
'x, y, z'
'-x, -y, -z'

loop_
_atom_site_label
_atom_site_fract_x
_atom_site_fract_y
_atom_site_fract_z
_atom_site_U_iso_or_equiv
_atom_site_adp_type
_atom_site_calc_flag
_atom_site_refinement_flags
_atom_site_occupancy
_atom_site_disorder_assembly
_atom_site_disorder_group
_atom_site_type_symbol
Co1 0.0000 0.0000 0.0000 0.0208(2) Uani d S 1 . . Co
O11 0.0282(3) 0.2253(3) -0.0172(2) 0.0274(6) Uani d D 1 . . O
H11A 0.140(3) 0.243(4) -0.022(3) 0.043(5) Uiso d D 1 . . H
H11B -0.054(4) 0.305(3) -0.045(3) 0.043(5) Uiso d D 1 . . H
O12 -0.2876(3) 0.0816(3) -0.05407(19) 0.0299(6) Uani d D 1 . . O
H12A -0.380(4) 0.150(3) -0.033(3) 0.043(5) Uiso d D 1 . . H
H12B -0.315(5) 0.060(4) -0.111(2) 0.043(5) Uiso d D 1 . . H
O311 0.2499(3) 0.5218(3) 0.11565(19) 0.0291(6) Uani d . 1 . . O
O312 0.4913(3) 0.5177(3) 0.22336(18) 0.0284(6) Uani d . 1 . . O
N21 -0.1176(4) 0.0191(3) 0.1663(2) 0.0204(6) Uani d . 1 . . N
N22 -0.3546(4) 0.0322(3) 0.7407(2) 0.0265(7) Uani d . 1 . . N
C21 -0.2266(4) 0.1472(4) 0.2008(3) 0.0247(8) Uani d . 1 . . C
H21A -0.2658 0.2373 0.1473 0.030 Uiso calc R 1 . . H
C22 -0.2844(5) 0.1540(4) 0.3105(3) 0.0247(8) Uani d . 1 . . C
H22B -0.3623 0.2473 0.3306 0.030 Uiso calc R 1 . . H
C23 -0.2292(4) 0.0252(3) 0.3918(3) 0.0206(7) Uani d . 1 . . C
C24 -0.1193(5) -0.1075(4) 0.3548(3) 0.0252(8) Uani d . 1 . . C
H24A -0.0794 -0.1997 0.4062 0.030 Uiso calc R 1 . . H
C25 -0.0687(5) -0.1053(4) 0.2447(3) 0.0250(8) Uani d . 1 . . C
H25A 0.0059 -0.1980 0.2223 0.030 Uiso calc R 1 . . H
C26 -0.2590(5) -0.0958(4) 0.7025(3) 0.0292(8) Uani d . 1 . . C
H26A -0.2170 -0.1869 0.7547 0.035 Uiso calc R 1 . . H
C27 -0.2179(5) -0.1029(4) 0.5913(3) 0.0257(8) Uani d . 1 . . C
H27A -0.1485 -0.1969 0.5692 0.031 Uiso calc R 1 . . H
C28 -0.2778(4) 0.0269(4) 0.5120(3) 0.0204(7) Uani d . 1 . . C
C29 -0.3809(5) 0.1597(4) 0.5512(3) 0.0267(8) Uani d . 1 . . C
H29A -0.4276 0.2518 0.5007 0.032 Uiso calc R 1 . . H
C210 -0.4155(5) 0.1574(4) 0.6640(3) 0.0288(8) Uani d . 1 . . C
H21B -0.4862 0.2495 0.6884 0.035 Uiso calc R 1 . . H
C31 0.3174(5) 0.5157(3) 0.2074(3) 0.0235(7) Uani d . 1 . . C
C32 0.1736(4) 0.5057(3) 0.3090(3) 0.0214(7) Uani d . 1 . . C
C33 0.2309(4) 0.5086(3) 0.4112(3) 0.0218(7) Uani d . 1 . . C
H33A 0.3627 0.5136 0.4187 0.026 Uiso calc R 1 . . H
C34 0.0979(4) 0.5043(3) 0.5060(3) 0.0197(7) Uani d . 1 . . C
C35 0.1538(4) 0.5079(3) 0.6127(3) 0.0231(7) Uani d . 1 . . C
H35A 0.2848 0.5136 0.6217 0.028 Uiso calc R 1 . . H
C36 0.0226(4) 0.5031(3) 0.7024(3) 0.0228(7) Uani d . 1 . . C
H36A 0.0629 0.5058 0.7730 0.027 Uiso calc R 1 . . H
O4W 0.3739(3) 0.3226(3) -0.0310(2) 0.0286(6) Uani d D 1 . . O
H4A 0.398(5) 0.374(3) -0.0914(18) 0.043(5) Uiso d D 1 . . H
H4B 0.348(5) 0.375(3) 0.018(2) 0.043(5) Uiso d D 1 . . H

loop_
_atom_site_aniso_label
_atom_site_aniso_U_11
_atom_site_aniso_U_22
_atom_site_aniso_U_33
_atom_site_aniso_U_12
_atom_site_aniso_U_13
_atom_site_aniso_U_23
Co1 0.0230(3) 0.0211(4) 0.0169(4) -0.0046(2) -0.0009(2) -0.0017(3)
O11 0.0271(13) 0.0221(13) 0.0323(14) -0.0069(10) -0.0026(10) -0.0019(11)
O12 0.0288(13) 0.0363(16) 0.0228(14) 0.0012(10) -0.0046(10) -0.0132(12)
O311 0.0297(12) 0.0347(15) 0.0214(13) -0.0049(10) -0.0025(10) -0.0066(11)
O312 0.0227(12) 0.0354(14) 0.0246(13) -0.0062(10) 0.0005(9) -0.0023(11)
N21 0.0231(13) 0.0184(15) 0.0194(15) -0.0064(11) -0.0003(11) -0.0021(12)
N22 0.0289(15) 0.0308(17) 0.0214(15) -0.0093(12) -0.0024(12) -0.0061(13)
C21 0.0281(17) 0.0236(19) 0.0197(18) -0.0052(14) -0.0021(13) 0.0001(15)
C22 0.0270(17) 0.0203(19) 0.0242(19) -0.0021(13) -0.0001(14) -0.0043(15)
C23 0.0215(16) 0.0215(19) 0.0218(18) -0.0103(13) -0.0011(13) -0.0042(15)
C24 0.0336(18) 0.0197(18) 0.0191(18) -0.0056(14) -0.0003(14) 0.0013(14)
C25 0.0312(18) 0.0212(19) 0.0199(18) -0.0036(14) -0.0007(14) -0.0022(15)
C26 0.0336(19) 0.029(2) 0.023(2) -0.0074(15) -0.0033(14) -0.0014(16)
C27 0.0287(17) 0.0218(19) 0.0252(19) -0.0047(13) -0.0011(14) -0.0038(15)
C28 0.0216(15) 0.0218(18) 0.0194(17) -0.0096(13) -0.0013(13) -0.0018(14)
C29 0.0333(19) 0.020(2) 0.0242(19) -0.0039(14) -0.0043(14) -0.0022(15)
C210 0.0333(19) 0.027(2) 0.0247(19) -0.0033(15) -0.0025(15) -0.0080(16)
C31 0.0300(18) 0.0143(17) 0.0228(19) -0.0019(13) -0.0016(14) -0.0006(14)
C32 0.0245(17) 0.0157(17) 0.0232(18) -0.0047(13) -0.0013(13) -0.0021(14)
C33 0.0228(16) 0.0145(17) 0.0257(19) -0.0043(12) -0.0029(13) 0.0017(14)
C34 0.0243(15) 0.0136(17) 0.0206(17) -0.0060(12) -0.0047(13) 0.0015(13)
C35 0.0228(16) 0.0180(18) 0.0289(19) -0.0068(13) -0.0010(14) -0.0030(15)
C36 0.0289(17) 0.0181(18) 0.0198(18) -0.0040(13) -0.0063(14) -0.0005(14)
O4W 0.0328(13) 0.0295(15) 0.0241(14) -0.0097(11) 0.0056(11) -0.0076(11)

loop_
_atom_type_symbol
_atom_type_description
_atom_type_scat_dispersion_real
_atom_type_scat_dispersion_imag
_atom_type_scat_source
C C 0.0033 0.0016 'International Tables Vol C Tables 4.2.6.8 and 6.1.1.4'
H H 0.0000 0.0000 'International Tables Vol C Tables 4.2.6.8 and 6.1.1.4'
N N 0.0061 0.0033 'International Tables Vol C Tables 4.2.6.8 and 6.1.1.4'
O O 0.0106 0.0060 'International Tables Vol C Tables 4.2.6.8 and 6.1.1.4'
Co Co 0.3494 0.9721 'International Tables Vol C Tables 4.2.6.8 and 6.1.1.4'

loop_
_geom_angle_atom_site_label_1
_geom_angle_atom_site_label_2
_geom_angle_atom_site_label_3
_geom_angle_site_symmetry_1
_geom_angle_site_symmetry_3
_geom_angle
_geom_angle_publ_flag
O12 Co1 O12 . 2 180.0 no
O12 Co1 O11 . . 91.04(9) yes
O12 Co1 O11 2 . 88.96(9) yes
O12 Co1 O11 . 2 88.96(9) no
O12 Co1 O11 2 2 91.04(9) no
O11 Co1 O11 . 2 180.0 no
O12 Co1 N21 . . 89.34(9) yes
O12 Co1 N21 2 . 90.66(9) yes
O11 Co1 N21 . . 87.41(9) yes
O11 Co1 N21 2 . 92.59(9) yes
O12 Co1 N21 . 2 90.66(9) no
O12 Co1 N21 2 2 89.34(9) no
O11 Co1 N21 . 2 92.59(9) no
O11 Co1 N21 2 2 87.41(9) no
N21 Co1 N21 . 2 180.00(13) no
Co1 O11 H11A . . 121(2) no
Co1 O11 H11B . . 126(2) no
H11A O11 H11B . . 108(2) no
Co1 O12 H12A . . 128(2) no
Co1 O12 H12B . . 120(2) no
H12A O12 H12B . . 111(2) no
C25 N21 C21 . . 116.2(3) no
C25 N21 Co1 . . 117.7(2) no
C21 N21 Co1 . . 126.0(2) no
C26 N22 C210 . . 116.1(3) no
N21 C21 C22 . . 123.0(3) no
N21 C21 H21A . . 118.5 no
C22 C21 H21A . . 118.5 no
C21 C22 C23 . . 120.5(3) no
C21 C22 H22B . . 119.7 no
C23 C22 H22B . . 119.7 no
C24 C23 C22 . . 115.9(3) no
C24 C23 C28 . . 121.0(3) no
C22 C23 C28 . . 123.1(3) no
C25 C24 C23 . . 120.1(3) no
C25 C24 H24A . . 119.9 no
C23 C24 H24A . . 119.9 no
N21 C25 C24 . . 124.2(3) no
N21 C25 H25A . . 117.9 no
C24 C25 H25A . . 117.9 no
N22 C26 C27 . . 123.7(3) no
N22 C26 H26A . . 118.1 no
C27 C26 H26A . . 118.1 no
C26 C27 C28 . . 120.2(3) no
C26 C27 H27A . . 119.9 no
C28 C27 H27A . . 119.9 no
C27 C28 C29 . . 116.3(3) no
C27 C28 C23 . . 121.7(3) no
C29 C28 C23 . . 122.0(3) no
C210 C29 C28 . . 120.0(3) no
C210 C29 H29A . . 120.0 no
C28 C29 H29A . . 120.0 no
N22 C210 C29 . . 123.7(3) no
N22 C210 H21B . . 118.2 no
C29 C210 H21B . . 118.2 no
O312 C31 O311 . . 126.3(3) no
O312 C31 C32 . . 117.0(3) no
O311 C31 C32 . . 116.8(3) no
C33 C32 C36 . 2_566 119.4(3) no
C33 C32 C31 . . 120.6(3) no
C36 C32 C31 2_566 . 120.0(3) no
C32 C33 C34 . . 121.5(3) no
C32 C33 H33A . . 119.2 no
C34 C33 H33A . . 119.2 no
C34 C34 C33 2_566 . 118.8(4) no
C34 C34 C35 2_566 . 118.7(3) no
C33 C34 C35 . . 122.5(3) no
C36 C35 C34 . . 121.1(3) no
C36 C35 H35A . . 119.4 no
C34 C35 H35A . . 119.4 no
C35 C36 C32 . 2_566 120.4(3) no
C35 C36 H36A . . 119.8 no
C32 C36 H36A 2_566 . 119.8 no
H4A O4W H4B . . 110(2) no

loop_
_geom_bond_atom_site_label_1
_geom_bond_atom_site_label_2
_geom_bond_site_symmetry_2
_geom_bond_distance
_geom_bond_publ_flag
Co1 O12 . 2.070(2) yes
Co1 O11 . 2.124(2) yes
Co1 N21 . 2.153(3) yes
O11 H11A . 0.837(17) no
O11 H11B . 0.835(17) no
O12 H12A . 0.832(17) no
O12 H12B . 0.829(18) no
O311 C31 . 1.257(4) no
O312 C31 . 1.256(4) no
N21 C25 . 1.340(4) no
N21 C21 . 1.343(4) no
N22 C26 . 1.340(4) no
N22 C210 . 1.343(4) no
C21 C22 . 1.382(4) no
C21 H21A . 0.9500 no
C22 C23 . 1.392(4) no
C22 H22B . 0.9500 no
C23 C24 . 1.392(4) no
C23 C28 . 1.490(4) no
C24 C25 . 1.368(4) no
C24 H24A . 0.9500 no
C25 H25A . 0.9500 no
C26 C27 . 1.385(5) no
C26 H26A . 0.9500 no
C27 C28 . 1.388(4) no
C27 H27A . 0.9500 no
C28 C29 . 1.394(4) no
C29 C210 . 1.386(5) no
C29 H29A . 0.9500 no
C210 H21B . 0.9500 no
C31 C32 . 1.529(4) no
C32 C33 . 1.371(5) no
C32 C36 2_566 1.419(4) no
C33 C34 . 1.418(4) no
C33 H33A . 0.9500 no
C34 C34 2_566 1.416(6) no
C34 C35 . 1.423(4) no
C35 C36 . 1.365(4) no
C35 H35A . 0.9500 no
C36 H36A . 0.9500 no
O4W H4A . 0.833(18) no
O4W H4B . 0.828(18) no

loop_
_geom_hbond_atom_site_label_D
_geom_hbond_atom_site_label_H
_geom_hbond_atom_site_label_A
_geom_hbond_site_symmetry_A
_geom_hbond_distance_DH
_geom_hbond_distance_HA
_geom_hbond_distance_DA
_geom_hbond_angle_DHA
O11 H11A O4W . 0.837(17) 1.958(19) 2.785(3) 169(3)
O11 H11B O311 2_565 0.835(17) 1.920(18) 2.754(3) 175(4)
O12 H12A O4W 1_455 0.832(17) 2.00(2) 2.798(3) 162(3)
O12 H12B N22 1_554 0.829(18) 1.951(19) 2.772(4) 170(4)
O4W H4A O312 2_665 0.833(18) 1.946(19) 2.767(3) 169(4)
O4W H4B O311 . 0.828(18) 1.932(19) 2.750(3) 170(4)

loop_
_geom_torsion_atom_site_label_1
_geom_torsion_atom_site_label_2
_geom_torsion_atom_site_label_3
_geom_torsion_atom_site_label_4
_geom_torsion_site_symmetry_1
_geom_torsion_site_symmetry_4
_geom_torsion
_geom_torsion_publ_flag
O12 Co1 N21 C25 . . 125.6(2) no
O12 Co1 N21 C25 2 . -54.4(2) no
O11 Co1 N21 C25 . . -143.3(2) no
O11 Co1 N21 C25 2 . 36.7(2) no
O12 Co1 N21 C21 . . -58.7(2) no
O12 Co1 N21 C21 2 . 121.3(2) no
O11 Co1 N21 C21 . . 32.4(2) no
O11 Co1 N21 C21 2 . -147.6(2) no
C25 N21 C21 C22 . . 1.0(4) no
Co1 N21 C21 C22 . . -174.8(2) no
N21 C21 C22 C23 . . 0.5(5) no
C21 C22 C23 C24 . . -1.5(4) no
C21 C22 C23 C28 . . 176.8(3) no
C22 C23 C24 C25 . . 1.2(5) no
C28 C23 C24 C25 . . -177.2(3) no
C21 N21 C25 C24 . . -1.3(5) no
Co1 N21 C25 C24 . . 174.8(2) no
C23 C24 C25 N21 . . 0.2(5) no
C210 N22 C26 C27 . . 1.6(5) no
N22 C26 C27 C28 . . -0.5(5) no
C26 C27 C28 C29 . . -0.8(4) no
C26 C27 C28 C23 . . 177.5(3) no
C24 C23 C28 C27 . . -0.7(4) no
C22 C23 C28 C27 . . -179.0(3) no
C24 C23 C28 C29 . . 177.5(3) no
C22 C23 C28 C29 . . -0.8(4) no
C27 C28 C29 C210 . . 1.0(4) no
C23 C28 C29 C210 . . -177.3(3) no
C26 N22 C210 C29 . . -1.3(5) no
C28 C29 C210 N22 . . 0.0(5) no
O312 C31 C32 C33 . . 4.0(4) no
O311 C31 C32 C33 . . -175.7(3) no
O312 C31 C32 C36 . 2_566 -177.5(3) no
O311 C31 C32 C36 . 2_566 2.8(4) no
C36 C32 C33 C34 2_566 . -0.5(5) no
C31 C32 C33 C34 . . 178.0(3) no
C32 C33 C34 C34 . 2_566 0.4(5) no
C32 C33 C34 C35 . . -179.7(3) no
C34 C34 C35 C36 2_566 . 0.0(5) no
C33 C34 C35 C36 . . -179.8(3) no
C34 C35 C36 C32 . 2_566 0.1(5) no
